data_4120629
loop_
_publ_author_name
'Obenhuber, Andreas H.'
'Gianetti, Thomas L.'
'Berrebi, Xavier'
'Bergman, Robert G.'
'Arnold, John'

_publ_section_title
;
 Reaction of (Bisimido)niobium(V) Complexes with Organic Azides: [3 + 2]
 Cycloaddition and Reversible Cleavage of \b-Diketiminato Ligands
 Involving Nitrene Transfer.
;
_journal_issue 8
_journal_name_full 'Journal of the American Chemical Society'
_journal_page_first 2994
_journal_paper_doi 10.1021/ja413194z
_journal_volume 136
_journal_year 2014
_chemical_formula_moiety 'C36 H59 N6 Nb Si'
_chemical_formula_sum 'C36 H59 N6 Nb Si'
_chemical_formula_weight 696.89
_chemical_name_common 'Complex 3'
_space_group_IT_number 2
_symmetry_cell_setting triclinic
_symmetry_space_group_name_Hall '-P 1'
_symmetry_space_group_name_H-M 'P -1'
_atom_sites_solution_hydrogens geom
_atom_sites_solution_primary direct
_atom_sites_solution_secondary difmap
_cell_angle_alpha 89.171(2)
_cell_angle_beta 80.6560(10)
_cell_angle_gamma 88.0050(10)
_cell_formula_units_Z 4
_cell_length_a 12.5538(12)
_cell_length_b 16.4380(16)
_cell_length_c 19.6288(19)
_cell_measurement_reflns_used 9857
_cell_measurement_temperature 100(2)
_cell_measurement_theta_max 25.37
_cell_measurement_theta_min 2.43
_cell_volume 3994.3(7)
_computing_cell_refinement 'Bruker APEX2 v.2011.4'
_computing_data_collection 'Bruker APEX2 v.2011.4'
_computing_data_reduction 'Bruker APEX2 v.2011.4'
_computing_molecular_graphics ORTEP-32
_computing_publication_material WinGX
_computing_structure_refinement SHELXL-97
_computing_structure_solution SIR-92
_diffrn_ambient_temperature 100(2)
_diffrn_detector_area_resol_mean 8.366
_diffrn_measured_fraction_theta_full 0.992
_diffrn_measured_fraction_theta_max 0.989
_diffrn_measurement_device_type 'Bruker APEX-II CCD'
_diffrn_measurement_method '\f and \w scans'
_diffrn_radiation_monochromator graphite
_diffrn_radiation_source 'fine-focus sealed tube'
_diffrn_radiation_type MoK\a
_diffrn_radiation_wavelength 0.71073
_diffrn_reflns_av_R_equivalents 0.0406
_diffrn_reflns_av_sigmaI/netI 0.0318
_diffrn_reflns_limit_h_max 15
_diffrn_reflns_limit_h_min -15
_diffrn_reflns_limit_k_max 19
_diffrn_reflns_limit_k_min -19
_diffrn_reflns_limit_l_max 23
_diffrn_reflns_limit_l_min -22
_diffrn_reflns_number 77471
_diffrn_reflns_theta_full 25.00
_diffrn_reflns_theta_max 25.40
_diffrn_reflns_theta_min 1.24
_exptl_absorpt_coefficient_mu 0.361
_exptl_absorpt_correction_T_max 0.9822
_exptl_absorpt_correction_T_min 0.9312
_exptl_absorpt_correction_type multi-scan
_exptl_absorpt_process_details SADABS
_exptl_crystal_colour orange
_exptl_crystal_density_diffrn 1.159
_exptl_crystal_density_method 'not measured'
_exptl_crystal_description rode
_exptl_crystal_F_000 1488
_exptl_crystal_size_max 0.54
_exptl_crystal_size_mid 0.36
_exptl_crystal_size_min 0.18
_refine_diff_density_max 1.862
_refine_diff_density_min -0.603
_refine_diff_density_rms 0.071
_refine_ls_extinction_method none
_refine_ls_goodness_of_fit_ref 1.142
_refine_ls_hydrogen_treatment constr
_refine_ls_matrix_type full
_refine_ls_number_parameters 846
_refine_ls_number_reflns 14533
_refine_ls_number_restraints 0
_refine_ls_restrained_S_all 1.142
_refine_ls_R_factor_all 0.0504
_refine_ls_R_factor_gt 0.0433
_refine_ls_shift/su_max 0.002
_refine_ls_shift/su_mean 0.000
_refine_ls_structure_factor_coef Fsqd
_refine_ls_weighting_details 'calc w=1/[\s^2^(Fo^2^)+(0.0180P)^2^+9.0632P] where P=(Fo^2^+2Fc^2^)/3'
_refine_ls_weighting_scheme calc
_refine_ls_wR_factor_gt 0.0965
_refine_ls_wR_factor_ref 0.0999
_reflns_number_gt 12747
_reflns_number_total 14533
_reflns_threshold_expression >2sigma(I)
_cod_data_source_file ja413194z_si_003.cif
_cod_data_source_block (2)
_cod_depositor_comments
;
The following automatic conversions were performed:

'_symmetry_cell_setting' value 'Triclinic' changed to 'triclinic'
according to
/usr/data/users/saulius/automatic-downloads/current/ACS/lib/dictionaries/cif_core.dic
dictionary named 'cif_core.dic' version 2.4.2 from 2011-04-26.

Automatic conversion script
Id: cif_fix_values 2281 2013-09-26 08:29:07Z andrius 
;
_cod_original_sg_symbol_H-M P-1
_cod_database_code 4120629

loop_
_symmetry_equiv_pos_as_xyz
'x, y, z'
'-x, -y, -z'

loop_
_atom_site_label
_atom_site_type_symbol
_atom_site_fract_x
_atom_site_fract_y
_atom_site_fract_z
_atom_site_U_iso_or_equiv
_atom_site_adp_type
_atom_site_occupancy
_atom_site_symmetry_multiplicity
_atom_site_calc_flag
_atom_site_refinement_flags
_atom_site_disorder_assembly
_atom_site_disorder_group
C54 C 1.0814(2) 0.32387(18) 0.80886(15) 0.0190(6) Uani 1 1 d . . .
C59 C 1.0829(2) 0.40022(18) 0.77361(16) 0.0218(7) Uani 1 1 d . . .
C58 C 1.1812(3) 0.4366(2) 0.75275(17) 0.0259(7) Uani 1 1 d . . .
H58 H 1.1825 0.4866 0.7298 0.031 Uiso 1 1 calc R . .
C57 C 1.2772(3) 0.4002(2) 0.76526(17) 0.0278(7) Uani 1 1 d . . .
H57 H 1.3421 0.4260 0.7515 0.033 Uiso 1 1 calc R . .
C56 C 1.2760(3) 0.32535(19) 0.79828(17) 0.0255(7) Uani 1 1 d . . .
H56 H 1.3410 0.3007 0.8057 0.031 Uiso 1 1 calc R . .
C55 C 1.1802(2) 0.28599(18) 0.82072(16) 0.0203(6) Uani 1 1 d . . .
C63 C 1.1797(3) 0.20534(18) 0.85892(17) 0.0246(7) Uani 1 1 d . . .
H63 H 1.1084 0.1824 0.8599 0.030 Uiso 1 1 calc R . .
C64 C 1.2641(3) 0.1436(2) 0.8240(2) 0.0381(9) Uani 1 1 d . . .
H64A H 1.2544 0.1367 0.7770 0.057 Uiso 1 1 calc R . .
H64B H 1.2559 0.0924 0.8481 0.057 Uiso 1 1 calc R . .
H64C H 1.3350 0.1630 0.8251 0.057 Uiso 1 1 calc R . .
C65 C 1.1944(3) 0.2195(2) 0.93361(18) 0.0321(8) Uani 1 1 d . . .
H65A H 1.2634 0.2426 0.9342 0.048 Uiso 1 1 calc R . .
H65B H 1.1908 0.1685 0.9583 0.048 Uiso 1 1 calc R . .
H65C H 1.1382 0.2562 0.9552 0.048 Uiso 1 1 calc R . .
C60 C 0.9771(3) 0.44089(19) 0.76169(18) 0.0291(8) Uani 1 1 d . . .
H60 H 0.9262 0.3976 0.7592 0.035 Uiso 1 1 calc R . .
C62 C 0.9308(3) 0.4936(2) 0.8240(2) 0.0459(10) Uani 1 1 d . . .
H62A H 0.9264 0.4614 0.8655 0.069 Uiso 1 1 calc R . .
H62B H 0.8599 0.5140 0.8189 0.069 Uiso 1 1 calc R . .
H62C H 0.9769 0.5384 0.8266 0.069 Uiso 1 1 calc R . .
C61 C 0.9854(3) 0.4898(3) 0.6943(2) 0.0498(11) Uani 1 1 d . . .
H61A H 1.0292 0.5360 0.6968 0.075 Uiso 1 1 calc R . .
H61B H 0.9145 0.5081 0.6873 0.075 Uiso 1 1 calc R . .
H61C H 1.0176 0.4560 0.6565 0.075 Uiso 1 1 calc R . .
C66 C 0.7261(3) 0.2564(3) 0.7223(2) 0.0450(10) Uani 1 1 d . . .
C67 C 0.7961(4) 0.2962(5) 0.6677(3) 0.108(3) Uani 1 1 d . A .
H67A H 0.7594 0.3047 0.6288 0.162 Uiso 1 1 calc R . .
H67B H 0.8601 0.2629 0.6543 0.162 Uiso 1 1 calc R . .
H67C H 0.8156 0.3478 0.6836 0.162 Uiso 1 1 calc R . .
C68A C 0.6410(7) 0.3350(5) 0.7410(4) 0.053(2) Uani 0.578(10) 1 d P A 1
H68A H 0.6064 0.3482 0.7019 0.080 Uiso 0.578(10) 1 calc PR A 1
H68B H 0.6798 0.3809 0.7522 0.080 Uiso 0.578(10) 1 calc PR A 1
H68C H 0.5874 0.3214 0.7798 0.080 Uiso 0.578(10) 1 calc PR A 1
C69A C 0.6563(9) 0.1859(5) 0.7144(5) 0.060(3) Uani 0.578(10) 1 d P A 1
H69A H 0.5997 0.1832 0.7535 0.091 Uiso 0.578(10) 1 calc PR A 1
H69B H 0.6994 0.1363 0.7115 0.091 Uiso 0.578(10) 1 calc PR A 1
H69C H 0.6252 0.1931 0.6730 0.091 Uiso 0.578(10) 1 calc PR A 1
C37 C 0.9864(3) 0.0848(2) 0.76425(19) 0.0384(9) Uani 1 1 d . . .
H37A H 1.0110 0.0293 0.7686 0.058 Uiso 1 1 calc R . .
H37B H 1.0475 0.1191 0.7546 0.058 Uiso 1 1 calc R . .
H37C H 0.9450 0.0894 0.7272 0.058 Uiso 1 1 calc R . .
C38 C 0.9171(3) 0.11091(18) 0.83045(17) 0.0245(7) Uani 1 1 d . A .
C39 C 0.8866(2) 0.05684(18) 0.88088(17) 0.0235(7) Uani 1 1 d . . .
H39 H 0.9089 0.0024 0.8757 0.028 Uiso 1 1 calc R . .
C40 C 0.8185(2) 0.08396(17) 0.94343(16) 0.0197(6) Uani 1 1 d . . .
C41 C 0.7816(3) 0.02195(19) 0.99815(18) 0.0302(8) Uani 1 1 d . . .
H41A H 0.7481 0.0491 1.0395 0.045 Uiso 1 1 calc R . .
H41B H 0.8426 -0.0106 1.0076 0.045 Uiso 1 1 calc R . .
H41C H 0.7304 -0.0124 0.9824 0.045 Uiso 1 1 calc R . .
C42 C 0.7274(2) 0.19194(17) 1.01098(15) 0.0182(6) Uani 1 1 d . . .
C43 C 0.7815(3) 0.22606(19) 1.06067(16) 0.0231(7) Uani 1 1 d . . .
C44 C 0.7186(3) 0.2558(2) 1.12084(17) 0.0296(8) Uani 1 1 d . . .
H44 H 0.7523 0.2765 1.1554 0.036 Uiso 1 1 calc R . .
C45 C 0.6076(3) 0.2551(2) 1.12999(17) 0.0324(8) Uani 1 1 d . . .
H45 H 0.5672 0.2752 1.1705 0.039 Uiso 1 1 calc R . .
C46 C 0.5560(3) 0.2247(2) 1.07952(17) 0.0304(8) Uani 1 1 d . . .
H46 H 0.4810 0.2258 1.0859 0.036 Uiso 1 1 calc R . .
C47 C 0.6149(2) 0.19225(19) 1.01870(16) 0.0233(7) Uani 1 1 d . . .
C48 C 0.5565(2) 0.1610(2) 0.96263(17) 0.0289(7) Uani 1 1 d . . .
H48 H 0.6072 0.1252 0.9327 0.035 Uiso 1 1 calc R . .
C50 C 0.4571(3) 0.1123(2) 0.9907(2) 0.0383(9) Uani 1 1 d . . .
H50A H 0.4770 0.0697 1.0206 0.058 Uiso 1 1 calc R . .
H50B H 0.4290 0.0890 0.9530 0.058 Uiso 1 1 calc R . .
H50C H 0.4030 0.1477 1.0162 0.058 Uiso 1 1 calc R . .
C49 C 0.5241(3) 0.2320(2) 0.91879(19) 0.0386(9) Uani 1 1 d . . .
H49A H 0.4784 0.2700 0.9477 0.058 Uiso 1 1 calc R . .
H49B H 0.4858 0.2120 0.8842 0.058 Uiso 1 1 calc R . .
H49C H 0.5876 0.2586 0.8968 0.058 Uiso 1 1 calc R . .
C51 C 0.9042(3) 0.2278(2) 1.05007(17) 0.0266(7) Uani 1 1 d . . .
H51 H 0.9299 0.2244 1.0003 0.032 Uiso 1 1 calc R . .
C52 C 0.9525(3) 0.1543(2) 1.0838(2) 0.0374(9) Uani 1 1 d . . .
H52A H 0.9276 0.1551 1.1327 0.056 Uiso 1 1 calc R . .
H52B H 1.0299 0.1563 1.0751 0.056 Uiso 1 1 calc R . .
H52C H 0.9306 0.1053 1.0648 0.056 Uiso 1 1 calc R . .
C53 C 0.9458(3) 0.3062(2) 1.0749(2) 0.0443(10) Uani 1 1 d . . .
H53A H 0.9204 0.3516 1.0501 0.066 Uiso 1 1 calc R . .
H53B H 1.0233 0.3039 1.0670 0.066 Uiso 1 1 calc R . .
H53C H 0.9199 0.3124 1.1234 0.066 Uiso 1 1 calc R . .
C72 C 0.8219(3) 0.5238(2) 1.05390(19) 0.0367(9) Uani 1 1 d . . .
H72A H 0.8244 0.4819 1.0883 0.055 Uiso 1 1 calc R . .
H72B H 0.8354 0.5753 1.0727 0.055 Uiso 1 1 calc R . .
H72C H 0.8759 0.5119 1.0145 0.055 Uiso 1 1 calc R . .
C70 C 0.6787(4) 0.6033(2) 0.95765(19) 0.0422(9) Uani 1 1 d . . .
H70A H 0.7333 0.5903 0.9188 0.063 Uiso 1 1 calc R . .
H70B H 0.6896 0.6567 0.9739 0.063 Uiso 1 1 calc R . .
H70C H 0.6087 0.6019 0.9440 0.063 Uiso 1 1 calc R . .
C71 C 0.5741(3) 0.5387(2) 1.09976(18) 0.0332(8) Uani 1 1 d . . .
H71A H 0.5070 0.5345 1.0828 0.050 Uiso 1 1 calc R . .
H71B H 0.5762 0.5908 1.1209 0.050 Uiso 1 1 calc R . .
H71C H 0.5802 0.4964 1.1333 0.050 Uiso 1 1 calc R . .
C18 C 0.5789(2) 0.19436(17) 0.30251(15) 0.0177(6) Uani 1 1 d . . .
C23 C 0.6732(2) 0.23337(18) 0.31491(15) 0.0195(6) Uani 1 1 d . . .
C22 C 0.7733(2) 0.1942(2) 0.29607(16) 0.0249(7) Uani 1 1 d . . .
H22 H 0.8352 0.2194 0.3041 0.030 Uiso 1 1 calc R . .
C21 C 0.7824(3) 0.1185(2) 0.26555(17) 0.0297(8) Uani 1 1 d . . .
H21 H 0.8499 0.0929 0.2535 0.036 Uiso 1 1 calc R . .
C20 C 0.6907(3) 0.0809(2) 0.25307(17) 0.0286(7) Uani 1 1 d . . .
H20 H 0.6979 0.0301 0.2323 0.034 Uiso 1 1 calc R . .
C19 C 0.5885(2) 0.11657(18) 0.27051(16) 0.0216(6) Uani 1 1 d . . .
C24 C 0.6615(2) 0.31749(19) 0.34657(16) 0.0223(7) Uani 1 1 d . . .
H24 H 0.5953 0.3188 0.3808 0.027 Uiso 1 1 calc R . .
C25 C 0.6469(3) 0.3822(2) 0.29147(18) 0.0304(8) Uani 1 1 d . . .
H25A H 0.7114 0.3836 0.2577 0.046 Uiso 1 1 calc R . .
H25B H 0.6333 0.4345 0.3128 0.046 Uiso 1 1 calc R . .
H25C H 0.5870 0.3689 0.2694 0.046 Uiso 1 1 calc R . .
C26 C 0.7542(3) 0.3395(2) 0.38390(19) 0.0347(8) Uani 1 1 d . . .
H26A H 0.7625 0.2990 0.4185 0.052 Uiso 1 1 calc R . .
H26B H 0.7384 0.3916 0.4054 0.052 Uiso 1 1 calc R . .
H26C H 0.8198 0.3419 0.3512 0.052 Uiso 1 1 calc R . .
C27 C 0.4876(3) 0.07485(19) 0.25870(17) 0.0271(7) Uani 1 1 d . . .
H27 H 0.4322 0.1175 0.2551 0.033 Uiso 1 1 calc R . .
C28 C 0.5018(3) 0.0254(2) 0.1924(2) 0.0414(9) Uani 1 1 d . . .
H28A H 0.5336 0.0584 0.1543 0.062 Uiso 1 1 calc R . .
H28B H 0.4327 0.0080 0.1845 0.062 Uiso 1 1 calc R . .
H28C H 0.5482 -0.0214 0.1969 0.062 Uiso 1 1 calc R . .
C29 C 0.4454(3) 0.0212(2) 0.3215(2) 0.0399(9) Uani 1 1 d . . .
H29A H 0.4948 -0.0243 0.3239 0.060 Uiso 1 1 calc R . .
H29B H 0.3758 0.0018 0.3168 0.060 Uiso 1 1 calc R . .
H29C H 0.4395 0.0526 0.3628 0.060 Uiso 1 1 calc R . .
C30 C 0.1850(3) 0.2022(2) 0.23830(17) 0.0298(8) Uani 1 1 d . . .
C31 C 0.2514(3) 0.1928(3) 0.16610(18) 0.0389(9) Uani 1 1 d . . .
H31A H 0.2751 0.2452 0.1488 0.058 Uiso 1 1 calc R . .
H31B H 0.2077 0.1700 0.1358 0.058 Uiso 1 1 calc R . .
H31C H 0.3132 0.1573 0.1684 0.058 Uiso 1 1 calc R . .
C32 C 0.1493(4) 0.1191(3) 0.2655(2) 0.0708(17) Uani 1 1 d . . .
H32A H 0.2116 0.0842 0.2676 0.106 Uiso 1 1 calc R . .
H32B H 0.1058 0.0959 0.2353 0.106 Uiso 1 1 calc R . .
H32C H 0.1078 0.1245 0.3109 0.106 Uiso 1 1 calc R . .
C33 C 0.0874(3) 0.2591(4) 0.2353(2) 0.0667(15) Uani 1 1 d . . .
H33A H 0.0461 0.2647 0.2807 0.100 Uiso 1 1 calc R . .
H33B H 0.0433 0.2370 0.2049 0.100 Uiso 1 1 calc R . .
H33C H 0.1115 0.3115 0.2183 0.100 Uiso 1 1 calc R . .
C1 C 0.3755(3) 0.4239(2) 0.23150(18) 0.0315(8) Uani 1 1 d . . .
H1A H 0.3194 0.4085 0.2068 0.047 Uiso 1 1 calc R . .
H1B H 0.4428 0.3984 0.2110 0.047 Uiso 1 1 calc R . .
H1C H 0.3817 0.4820 0.2293 0.047 Uiso 1 1 calc R . .
C2 C 0.3484(2) 0.39702(19) 0.30567(16) 0.0220(7) Uani 1 1 d . . .
C3 C 0.3212(2) 0.45286(18) 0.35528(17) 0.0245(7) Uani 1 1 d . . .
H3 H 0.3249 0.5081 0.3447 0.029 Uiso 1 1 calc R . .
C4 C 0.2860(2) 0.42559(18) 0.42565(17) 0.0224(7) Uani 1 1 d . . .
C5 C 0.2581(3) 0.4880(2) 0.48133(19) 0.0338(8) Uani 1 1 d . . .
H5A H 0.2103 0.4651 0.5194 0.051 Uiso 1 1 calc R . .
H5B H 0.2233 0.5347 0.4634 0.051 Uiso 1 1 calc R . .
H5C H 0.3229 0.5041 0.4968 0.051 Uiso 1 1 calc R . .
C6 C 0.2444(2) 0.31731(17) 0.50616(15) 0.0185(6) Uani 1 1 d . . .
C7 C 0.1382(2) 0.29105(19) 0.52187(16) 0.0232(7) Uani 1 1 d . . .
C8 C 0.1042(3) 0.2597(2) 0.58814(17) 0.0289(7) Uani 1 1 d . . .
H8 H 0.0338 0.2423 0.6001 0.035 Uiso 1 1 calc R . .
C9 C 0.1735(3) 0.2541(2) 0.63604(17) 0.0334(8) Uani 1 1 d . . .
H9 H 0.1493 0.2338 0.6801 0.040 Uiso 1 1 calc R . .
C10 C 0.2786(3) 0.2785(2) 0.61864(17) 0.0317(8) Uani 1 1 d . . .
H10 H 0.3249 0.2737 0.6511 0.038 Uiso 1 1 calc R . .
C11 C 0.3167(3) 0.31031(19) 0.55338(16) 0.0244(7) Uani 1 1 d . . .
C12 C 0.4339(3) 0.3338(2) 0.53537(18) 0.0306(8) Uani 1 1 d . . .
H12 H 0.4427 0.3619 0.4905 0.037 Uiso 1 1 calc R . .
C13 C 0.5083(3) 0.2580(3) 0.5281(2) 0.0445(10) Uani 1 1 d . . .
H13A H 0.4979 0.2275 0.5706 0.067 Uiso 1 1 calc R . .
H13B H 0.5820 0.2738 0.5175 0.067 Uiso 1 1 calc R . .
H13C H 0.4917 0.2249 0.4915 0.067 Uiso 1 1 calc R . .
C14 C 0.4656(4) 0.3923(3) 0.5881(2) 0.0590(13) Uani 1 1 d . . .
H14A H 0.4202 0.4406 0.5902 0.088 Uiso 1 1 calc R . .
H14B H 0.5397 0.4064 0.5744 0.088 Uiso 1 1 calc R . .
H14C H 0.4570 0.3664 0.6327 0.088 Uiso 1 1 calc R . .
C15 C 0.0618(2) 0.2985(2) 0.46971(17) 0.0257(7) Uani 1 1 d . . .
H15 H 0.1057 0.2989 0.4236 0.031 Uiso 1 1 calc R . .
C16 C -0.0036(3) 0.3784(2) 0.4782(2) 0.0408(9) Uani 1 1 d . . .
H16A H -0.0449 0.3809 0.5238 0.061 Uiso 1 1 calc R . .
H16B H -0.0515 0.3818 0.4447 0.061 Uiso 1 1 calc R . .
H16C H 0.0445 0.4231 0.4714 0.061 Uiso 1 1 calc R . .
C17 C -0.0142(3) 0.2273(2) 0.4729(2) 0.0371(9) Uani 1 1 d . . .
H17A H 0.0271 0.1769 0.4711 0.056 Uiso 1 1 calc R . .
H17B H -0.0526 0.2307 0.4344 0.056 Uiso 1 1 calc R . .
H17C H -0.0648 0.2296 0.5152 0.056 Uiso 1 1 calc R . .
C36 C 0.3186(4) 0.0510(3) 0.5798(3) 0.0622(13) Uani 1 1 d . . .
H36A H 0.3849 0.0547 0.5480 0.093 Uiso 1 1 calc R . .
H36B H 0.3322 0.0230 0.6210 0.093 Uiso 1 1 calc R . .
H36C H 0.2896 0.1047 0.5914 0.093 Uiso 1 1 calc R . .
C35 C 0.0845(3) -0.0083(3) 0.5918(2) 0.0449(10) Uani 1 1 d . . .
H35A H 0.0610 0.0459 0.6062 0.067 Uiso 1 1 calc R . .
H35B H 0.0866 -0.0424 0.6317 0.067 Uiso 1 1 calc R . .
H35C H 0.0351 -0.0296 0.5646 0.067 Uiso 1 1 calc R . .
C34 C 0.2740(4) -0.1065(3) 0.5107(3) 0.0688(16) Uani 1 1 d . . .
H34A H 0.2264 -0.1302 0.4834 0.103 Uiso 1 1 calc R . .
H34B H 0.2795 -0.1408 0.5501 0.103 Uiso 1 1 calc R . .
H34C H 0.3442 -0.1015 0.4834 0.103 Uiso 1 1 calc R . .
N8 N 0.98559(19) 0.28640(14) 0.83227(13) 0.0194(5) Uani 1 1 d . A .
N9 N 0.7737(2) 0.24422(16) 0.78458(14) 0.0270(6) Uani 1 1 d . A .
N7 N 0.79132(19) 0.16106(14) 0.94877(12) 0.0174(5) Uani 1 1 d . A .
N10 N 0.7711(2) 0.33761(15) 0.92251(14) 0.0254(6) Uani 1 1 d . A .
N11 N 0.7222(2) 0.38526(15) 0.95645(14) 0.0238(6) Uani 1 1 d . . .
N12 N 0.6634(2) 0.43111(18) 0.99337(18) 0.0403(8) Uani 1 1 d . . .
N3 N 0.2492(2) 0.23644(16) 0.28482(13) 0.0223(6) Uani 1 1 d . . .
N1 N 0.28040(18) 0.34765(14) 0.43743(12) 0.0169(5) Uani 1 1 d . . .
N2 N 0.47905(19) 0.23264(14) 0.32265(12) 0.0181(5) Uani 1 1 d . . .
N4 N 0.2801(2) 0.17010(16) 0.42047(14) 0.0252(6) Uani 1 1 d . . .
N5 N 0.2435(2) 0.11179(16) 0.44309(14) 0.0261(6) Uani 1 1 d . . .
N6 N 0.2004(3) 0.04952(19) 0.46365(17) 0.0414(8) Uani 1 1 d . . .
Si2 Si 0.68710(7) 0.52795(5) 1.02748(5) 0.0251(2) Uani 1 1 d . . .
Si1 Si 0.22048(8) -0.00583(6) 0.53975(5) 0.0333(2) Uani 1 1 d . . .
Nb2 Nb 0.85481(2) 0.238113(15) 0.851630(14) 0.01649(7) Uani 1 1 d . . .
Nb1 Nb 0.33764(2) 0.268421(15) 0.341924(13) 0.01533(7) Uani 1 1 d . . .
C69B C 0.7758(11) 0.1683(7) 0.6736(5) 0.062(4) Uani 0.422(10) 1 d P A 2
H69D H 0.7563 0.1203 0.7005 0.092 Uiso 0.422(10) 1 calc PR A 2
H69E H 0.8530 0.1697 0.6620 0.092 Uiso 0.422(10) 1 calc PR A 2
H69F H 0.7448 0.1675 0.6320 0.092 Uiso 0.422(10) 1 calc PR A 2
C68B C 0.6183(9) 0.2543(15) 0.7309(6) 0.103(10) Uani 0.422(10) 1 d P A 2
H68D H 0.5878 0.3080 0.7407 0.154 Uiso 0.422(10) 1 calc PR A 2
H68E H 0.5931 0.2184 0.7687 0.154 Uiso 0.422(10) 1 calc PR A 2
H68F H 0.5966 0.2349 0.6895 0.154 Uiso 0.422(10) 1 calc PR A 2

loop_
_atom_site_aniso_label
_atom_site_aniso_U_11
_atom_site_aniso_U_22
_atom_site_aniso_U_33
_atom_site_aniso_U_23
_atom_site_aniso_U_13
_atom_site_aniso_U_12
C54 0.0229(15) 0.0194(15) 0.0149(15) -0.0027(12) -0.0026(12) -0.0031(12)
C59 0.0234(16) 0.0219(16) 0.0210(16) 0.0005(13) -0.0048(13) -0.0051(12)
C58 0.0303(17) 0.0241(17) 0.0238(17) 0.0044(13) -0.0044(14) -0.0087(13)
C57 0.0220(16) 0.0348(19) 0.0259(18) -0.0006(14) 0.0006(13) -0.0107(14)
C56 0.0219(16) 0.0280(17) 0.0268(18) -0.0055(14) -0.0042(13) -0.0001(13)
C55 0.0223(15) 0.0191(15) 0.0204(16) -0.0063(12) -0.0059(12) 0.0015(12)
C63 0.0246(16) 0.0183(15) 0.0327(19) -0.0011(13) -0.0101(14) -0.0002(12)
C64 0.042(2) 0.0269(19) 0.047(2) -0.0080(16) -0.0145(18) 0.0092(16)
C65 0.0375(19) 0.0266(18) 0.033(2) 0.0044(15) -0.0080(16) 0.0011(15)
C60 0.0280(17) 0.0199(16) 0.041(2) 0.0100(15) -0.0104(15) -0.0054(13)
C62 0.036(2) 0.032(2) 0.067(3) 0.0005(19) -0.005(2) 0.0080(16)
C61 0.044(2) 0.050(2) 0.060(3) 0.030(2) -0.022(2) -0.0083(19)
C66 0.051(2) 0.060(3) 0.033(2) 0.0178(19) -0.0272(19) -0.026(2)
C67 0.055(3) 0.238(9) 0.035(3) 0.054(4) -0.018(2) -0.043(4)
C68A 0.057(5) 0.062(5) 0.039(4) 0.015(4) -0.011(4) 0.021(4)
C69A 0.088(8) 0.054(5) 0.051(6) 0.010(4) -0.042(6) -0.032(5)
C37 0.041(2) 0.033(2) 0.036(2) -0.0123(16) 0.0130(17) -0.0099(16)
C38 0.0257(16) 0.0195(16) 0.0276(18) -0.0085(13) 0.0000(14) -0.0067(12)
C39 0.0224(15) 0.0151(15) 0.0317(18) -0.0049(13) -0.0001(13) 0.0000(12)
C40 0.0178(14) 0.0168(15) 0.0252(17) 0.0024(12) -0.0054(12) -0.0024(11)
C41 0.0338(18) 0.0213(17) 0.033(2) 0.0059(14) 0.0001(15) -0.0024(14)
C42 0.0232(15) 0.0174(15) 0.0127(15) 0.0055(11) -0.0004(12) 0.0023(12)
C43 0.0288(17) 0.0244(16) 0.0164(16) 0.0055(13) -0.0058(13) 0.0036(13)
C44 0.039(2) 0.0342(19) 0.0165(17) -0.0030(14) -0.0096(14) 0.0060(15)
C45 0.039(2) 0.037(2) 0.0168(17) 0.0013(14) 0.0036(15) 0.0106(16)
C46 0.0250(17) 0.037(2) 0.0261(19) 0.0025(15) 0.0024(14) 0.0061(14)
C47 0.0236(16) 0.0258(16) 0.0200(16) 0.0025(13) -0.0027(13) 0.0033(13)
C48 0.0165(15) 0.043(2) 0.0270(18) -0.0054(15) -0.0021(13) 0.0028(14)
C50 0.034(2) 0.037(2) 0.045(2) 0.0048(17) -0.0086(17) -0.0062(16)
C49 0.0292(19) 0.059(3) 0.030(2) 0.0108(18) -0.0109(16) -0.0146(17)
C51 0.0277(17) 0.0331(18) 0.0209(17) -0.0032(14) -0.0096(14) 0.0004(14)
C52 0.0287(18) 0.035(2) 0.051(2) 0.0003(17) -0.0141(17) 0.0038(15)
C53 0.040(2) 0.036(2) 0.060(3) -0.0072(19) -0.017(2) -0.0009(17)
C72 0.037(2) 0.036(2) 0.036(2) -0.0100(16) -0.0015(16) 0.0023(16)
C70 0.063(3) 0.036(2) 0.027(2) -0.0016(16) -0.0091(18) 0.0032(18)
C71 0.0311(18) 0.0340(19) 0.035(2) -0.0050(16) -0.0052(15) -0.0009(15)
C18 0.0221(15) 0.0182(15) 0.0124(15) 0.0007(11) -0.0024(12) 0.0021(12)
C23 0.0194(15) 0.0255(16) 0.0134(15) 0.0021(12) -0.0026(12) -0.0015(12)
C22 0.0190(15) 0.0316(18) 0.0234(17) 0.0030(14) -0.0015(13) 0.0005(13)
C21 0.0207(16) 0.0370(19) 0.0281(19) 0.0018(15) 0.0030(14) 0.0093(14)
C20 0.0359(19) 0.0212(16) 0.0271(18) -0.0029(14) -0.0014(15) 0.0075(14)
C19 0.0234(16) 0.0223(16) 0.0189(16) 0.0009(12) -0.0043(13) 0.0023(12)
C24 0.0198(15) 0.0263(17) 0.0216(17) -0.0040(13) -0.0047(13) -0.0037(12)
C25 0.0311(18) 0.0239(17) 0.038(2) -0.0032(15) -0.0083(15) -0.0063(14)
C26 0.0254(17) 0.043(2) 0.038(2) -0.0102(17) -0.0114(15) -0.0061(15)
C27 0.0288(17) 0.0220(16) 0.0320(19) -0.0080(14) -0.0089(14) 0.0013(13)
C28 0.050(2) 0.033(2) 0.044(2) -0.0166(17) -0.0168(19) 0.0036(17)
C29 0.038(2) 0.032(2) 0.049(2) -0.0015(17) -0.0059(18) -0.0106(16)
C30 0.0223(16) 0.050(2) 0.0187(17) -0.0051(15) -0.0067(13) -0.0123(15)
C31 0.0333(19) 0.063(3) 0.0223(19) -0.0067(17) -0.0082(15) -0.0045(18)
C32 0.093(4) 0.085(4) 0.040(3) -0.003(2) -0.014(3) -0.067(3)
C33 0.033(2) 0.122(4) 0.051(3) -0.034(3) -0.025(2) 0.017(2)
C1 0.0311(18) 0.0329(19) 0.0294(19) 0.0104(15) -0.0029(15) 0.0020(14)
C2 0.0163(14) 0.0264(16) 0.0233(17) 0.0052(13) -0.0038(12) -0.0020(12)
C3 0.0247(16) 0.0155(15) 0.0326(19) 0.0057(13) -0.0030(14) -0.0011(12)
C4 0.0166(14) 0.0196(16) 0.0303(18) -0.0036(13) -0.0023(13) 0.0011(12)
C5 0.0364(19) 0.0247(18) 0.037(2) -0.0098(15) 0.0060(16) -0.0024(14)
C6 0.0218(15) 0.0178(15) 0.0152(15) -0.0054(12) -0.0007(12) 0.0016(12)
C7 0.0222(15) 0.0241(16) 0.0223(17) -0.0063(13) -0.0003(13) -0.0008(12)
C8 0.0262(17) 0.0351(19) 0.0234(18) -0.0052(14) 0.0038(14) -0.0047(14)
C9 0.044(2) 0.038(2) 0.0161(17) -0.0004(14) 0.0002(15) -0.0049(16)
C10 0.0353(19) 0.042(2) 0.0195(17) -0.0027(15) -0.0100(15) -0.0018(16)
C11 0.0261(16) 0.0283(17) 0.0194(17) -0.0057(13) -0.0042(13) -0.0016(13)
C12 0.0256(17) 0.044(2) 0.0241(18) 0.0003(15) -0.0090(14) -0.0047(15)
C13 0.0245(18) 0.067(3) 0.043(2) 0.012(2) -0.0090(17) 0.0065(18)
C14 0.044(2) 0.091(4) 0.045(3) -0.019(2) -0.010(2) -0.029(2)
C15 0.0186(15) 0.0324(18) 0.0256(18) -0.0019(14) -0.0017(13) -0.0022(13)
C16 0.037(2) 0.035(2) 0.053(3) -0.0001(18) -0.0190(18) 0.0025(16)
C17 0.0290(18) 0.036(2) 0.049(2) -0.0034(17) -0.0158(17) -0.0052(15)
C36 0.061(3) 0.068(3) 0.065(3) 0.027(3) -0.033(3) -0.016(2)
C35 0.042(2) 0.059(3) 0.031(2) 0.0026(19) 0.0012(17) -0.0004(19)
C34 0.060(3) 0.033(2) 0.100(4) 0.012(2) 0.024(3) 0.006(2)
N8 0.0201(13) 0.0152(12) 0.0229(14) 0.0004(10) -0.0027(10) -0.0034(10)
N9 0.0270(14) 0.0294(15) 0.0269(15) 0.0002(12) -0.0101(12) -0.0075(11)
N7 0.0184(12) 0.0166(12) 0.0169(13) 0.0016(10) -0.0019(10) -0.0006(10)
N10 0.0293(14) 0.0159(13) 0.0300(16) -0.0012(12) -0.0013(12) -0.0014(11)
N11 0.0248(14) 0.0186(13) 0.0293(15) 0.0006(12) -0.0080(12) -0.0038(11)
N12 0.0321(16) 0.0297(16) 0.057(2) -0.0217(15) 0.0018(15) -0.0023(13)
N3 0.0176(12) 0.0300(14) 0.0207(14) 0.0023(11) -0.0062(11) -0.0054(11)
N1 0.0148(12) 0.0197(13) 0.0162(13) -0.0023(10) -0.0023(10) 0.0001(9)
N2 0.0201(12) 0.0177(12) 0.0170(13) -0.0012(10) -0.0042(10) -0.0006(10)
N4 0.0345(15) 0.0191(14) 0.0209(14) 0.0017(11) -0.0010(12) -0.0023(12)
N5 0.0311(15) 0.0239(16) 0.0227(15) 0.0008(12) -0.0027(12) 0.0006(12)
N6 0.051(2) 0.0338(18) 0.0412(19) 0.0124(15) -0.0108(16) -0.0189(15)
Si2 0.0291(5) 0.0214(4) 0.0246(5) -0.0061(4) -0.0038(4) 0.0005(4)
Si1 0.0330(5) 0.0269(5) 0.0380(6) 0.0125(4) -0.0015(4) -0.0008(4)
Nb2 0.01897(14) 0.01519(13) 0.01549(14) 0.00063(10) -0.00273(10) -0.00368(10)
Nb1 0.01577(13) 0.01697(13) 0.01354(14) -0.00122(10) -0.00314(10) -0.00043(10)
C69B 0.102(10) 0.063(7) 0.029(6) 0.002(5) -0.031(6) -0.036(7)
C68B 0.030(6) 0.26(3) 0.028(6) 0.031(11) -0.022(5) -0.027(10)

loop_
_atom_type_symbol
_atom_type_description
_atom_type_scat_dispersion_real
_atom_type_scat_dispersion_imag
_atom_type_scat_source
C C 0.0033 0.0016 'International Tables Vol C Tables 4.2.6.8 and 6.1.1.4'
H H 0.0000 0.0000 'International Tables Vol C Tables 4.2.6.8 and 6.1.1.4'
N N 0.0061 0.0033 'International Tables Vol C Tables 4.2.6.8 and 6.1.1.4'
Si Si 0.0817 0.0704 'International Tables Vol C Tables 4.2.6.8 and 6.1.1.4'
Nb Nb -2.0727 0.6215 'International Tables Vol C Tables 4.2.6.8 and 6.1.1.4'

loop_
_geom_angle_atom_site_label_1
_geom_angle_atom_site_label_2
_geom_angle_atom_site_label_3
_geom_angle
N8 C54 C55 119.4(3)
N8 C54 C59 121.2(3)
C55 C54 C59 119.4(3)
C58 C59 C54 119.0(3)
C58 C59 C60 121.7(3)
C54 C59 C60 119.3(3)
C57 C58 C59 121.5(3)
C57 C58 H58 119.3
C59 C58 H58 119.3
C56 C57 C58 119.6(3)
C56 C57 H57 120.2
C58 C57 H57 120.2
C57 C56 C55 121.7(3)
C57 C56 H56 119.1
C55 C56 H56 119.1
C56 C55 C54 118.8(3)
C56 C55 C63 121.2(3)
C54 C55 C63 119.9(3)
C55 C63 C64 113.1(3)
C55 C63 C65 109.6(3)
C64 C63 C65 110.9(3)
C55 C63 H63 107.7
C64 C63 H63 107.7
C65 C63 H63 107.7
C63 C64 H64A 109.5
C63 C64 H64B 109.5
H64A C64 H64B 109.5
C63 C64 H64C 109.5
H64A C64 H64C 109.5
H64B C64 H64C 109.5
C63 C65 H65A 109.5
C63 C65 H65B 109.5
H65A C65 H65B 109.5
C63 C65 H65C 109.5
H65A C65 H65C 109.5
H65B C65 H65C 109.5
C59 C60 C61 114.0(3)
C59 C60 C62 109.6(3)
C61 C60 C62 111.3(3)
C59 C60 H60 107.2
C61 C60 H60 107.2
C62 C60 H60 107.2
C60 C62 H62A 109.5
C60 C62 H62B 109.5
H62A C62 H62B 109.5
C60 C62 H62C 109.5
H62A C62 H62C 109.5
H62B C62 H62C 109.5
C60 C61 H61A 109.5
C60 C61 H61B 109.5
H61A C61 H61B 109.5
C60 C61 H61C 109.5
H61A C61 H61C 109.5
H61B C61 H61C 109.5
C68B C66 C67 127.3(7)
C68B C66 N9 115.5(6)
C67 C66 N9 113.2(3)
C68B C66 C69A 51.1(10)
C67 C66 C69A 126.1(6)
N9 C66 C69A 108.9(4)
C68B C66 C68A 54.1(10)
C67 C66 C68A 96.1(5)
N9 C66 C68A 103.7(4)
C69A C66 C68A 105.1(7)
C68B C66 C69B 106.2(11)
C67 C66 C69B 81.9(5)
N9 C66 C69B 101.8(4)
C69A C66 C69B 57.5(6)
C68A C66 C69B 153.0(5)
C66 C67 H67A 109.5
C66 C67 H67B 109.5
H67A C67 H67B 109.5
C66 C67 H67C 109.5
H67A C67 H67C 109.5
H67B C67 H67C 109.5
C66 C68A H68A 109.5
C66 C68A H68B 109.5
C66 C68A H68C 109.5
C66 C69A H69A 109.5
C66 C69A H69B 109.5
C66 C69A H69C 109.5
C38 C37 H37A 109.5
C38 C37 H37B 109.5
H37A C37 H37B 109.5
C38 C37 H37C 109.5
H37A C37 H37C 109.5
H37B C37 H37C 109.5
C39 C38 C37 120.8(3)
C39 C38 Nb2 115.4(2)
C37 C38 Nb2 123.8(2)
C38 C39 C40 119.2(3)
C38 C39 H39 120.4
C40 C39 H39 120.4
N7 C40 C39 118.0(3)
N7 C40 C41 123.6(3)
C39 C40 C41 118.4(3)
C40 C41 H41A 109.5
C40 C41 H41B 109.5
H41A C41 H41B 109.5
C40 C41 H41C 109.5
H41A C41 H41C 109.5
H41B C41 H41C 109.5
C47 C42 C43 122.0(3)
C47 C42 N7 119.8(3)
C43 C42 N7 118.0(3)
C44 C43 C42 117.5(3)
C44 C43 C51 121.3(3)
C42 C43 C51 121.2(3)
C45 C44 C43 121.2(3)
C45 C44 H44 119.4
C43 C44 H44 119.4
C44 C45 C46 120.4(3)
C44 C45 H45 119.8
C46 C45 H45 119.8
C45 C46 C47 121.0(3)
C45 C46 H46 119.5
C47 C46 H46 119.5
C42 C47 C46 117.8(3)
C42 C47 C48 121.9(3)
C46 C47 C48 120.3(3)
C47 C48 C49 109.9(3)
C47 C48 C50 113.5(3)
C49 C48 C50 109.6(3)
C47 C48 H48 107.9
C49 C48 H48 107.9
C50 C48 H48 107.9
C48 C50 H50A 109.5
C48 C50 H50B 109.5
H50A C50 H50B 109.5
C48 C50 H50C 109.5
H50A C50 H50C 109.5
H50B C50 H50C 109.5
C48 C49 H49A 109.5
C48 C49 H49B 109.5
H49A C49 H49B 109.5
C48 C49 H49C 109.5
H49A C49 H49C 109.5
H49B C49 H49C 109.5
C43 C51 C53 113.1(3)
C43 C51 C52 111.5(3)
C53 C51 C52 110.2(3)
C43 C51 H51 107.2
C53 C51 H51 107.2
C52 C51 H51 107.2
C51 C52 H52A 109.5
C51 C52 H52B 109.5
H52A C52 H52B 109.5
C51 C52 H52C 109.5
H52A C52 H52C 109.5
H52B C52 H52C 109.5
C51 C53 H53A 109.5
C51 C53 H53B 109.5
H53A C53 H53B 109.5
C51 C53 H53C 109.5
H53A C53 H53C 109.5
H53B C53 H53C 109.5
Si2 C72 H72A 109.5
Si2 C72 H72B 109.5
H72A C72 H72B 109.5
Si2 C72 H72C 109.5
H72A C72 H72C 109.5
H72B C72 H72C 109.5
Si2 C70 H70A 109.5
Si2 C70 H70B 109.5
H70A C70 H70B 109.5
Si2 C70 H70C 109.5
H70A C70 H70C 109.5
H70B C70 H70C 109.5
Si2 C71 H71A 109.5
Si2 C71 H71B 109.5
H71A C71 H71B 109.5
Si2 C71 H71C 109.5
H71A C71 H71C 109.5
H71B C71 H71C 109.5
N2 C18 C23 119.0(3)
N2 C18 C19 121.2(3)
C23 C18 C19 119.8(3)
C22 C23 C18 119.0(3)
C22 C23 C24 122.0(3)
C18 C23 C24 118.9(3)
C21 C22 C23 121.1(3)
C21 C22 H22 119.4
C23 C22 H22 119.4
C20 C21 C22 119.8(3)
C20 C21 H21 120.1
C22 C21 H21 120.1
C21 C20 C19 122.1(3)
C21 C20 H20 119.0
C19 C20 H20 119.0
C20 C19 C18 118.2(3)
C20 C19 C27 122.4(3)
C18 C19 C27 119.4(3)
C23 C24 C26 114.4(3)
C23 C24 C25 110.3(3)
C26 C24 C25 110.0(3)
C23 C24 H24 107.3
C26 C24 H24 107.3
C25 C24 H24 107.3
C24 C25 H25A 109.5
C24 C25 H25B 109.5
H25A C25 H25B 109.5
C24 C25 H25C 109.5
H25A C25 H25C 109.5
H25B C25 H25C 109.5
C24 C26 H26A 109.5
C24 C26 H26B 109.5
H26A C26 H26B 109.5
C24 C26 H26C 109.5
H26A C26 H26C 109.5
H26B C26 H26C 109.5
C19 C27 C28 114.0(3)
C19 C27 C29 110.1(3)
C28 C27 C29 110.5(3)
C19 C27 H27 107.3
C28 C27 H27 107.3
C29 C27 H27 107.3
C27 C28 H28A 109.5
C27 C28 H28B 109.5
H28A C28 H28B 109.5
C27 C28 H28C 109.5
H28A C28 H28C 109.5
H28B C28 H28C 109.5
C27 C29 H29A 109.5
C27 C29 H29B 109.5
H29A C29 H29B 109.5
C27 C29 H29C 109.5
H29A C29 H29C 109.5
H29B C29 H29C 109.5
N3 C30 C32 108.7(3)
N3 C30 C33 108.3(3)
C32 C30 C33 110.6(4)
N3 C30 C31 110.4(3)
C32 C30 C31 109.0(3)
C33 C30 C31 109.9(3)
C30 C31 H31A 109.5
C30 C31 H31B 109.5
H31A C31 H31B 109.5
C30 C31 H31C 109.5
H31A C31 H31C 109.5
H31B C31 H31C 109.5
C30 C32 H32A 109.5
C30 C32 H32B 109.5
H32A C32 H32B 109.5
C30 C32 H32C 109.5
H32A C32 H32C 109.5
H32B C32 H32C 109.5
C30 C33 H33A 109.5
C30 C33 H33B 109.5
H33A C33 H33B 109.5
C30 C33 H33C 109.5
H33A C33 H33C 109.5
H33B C33 H33C 109.5
C2 C1 H1A 109.5
C2 C1 H1B 109.5
H1A C1 H1B 109.5
C2 C1 H1C 109.5
H1A C1 H1C 109.5
H1B C1 H1C 109.5
C3 C2 C1 119.7(3)
C3 C2 Nb1 115.0(2)
C1 C2 Nb1 125.1(2)
C2 C3 C4 118.9(3)
C2 C3 H3 120.5
C4 C3 H3 120.5
N1 C4 C3 118.0(3)
N1 C4 C5 123.1(3)
C3 C4 C5 118.9(3)
C4 C5 H5A 109.5
C4 C5 H5B 109.5
H5A C5 H5B 109.5
C4 C5 H5C 109.5
H5A C5 H5C 109.5
H5B C5 H5C 109.5
C11 C6 C7 122.2(3)
C11 C6 N1 119.9(3)
C7 C6 N1 117.8(3)
C8 C7 C6 117.7(3)
C8 C7 C15 121.0(3)
C6 C7 C15 121.3(3)
C9 C8 C7 121.0(3)
C9 C8 H8 119.5
C7 C8 H8 119.5
C10 C9 C8 120.1(3)
C10 C9 H9 119.9
C8 C9 H9 119.9
C9 C10 C11 121.3(3)
C9 C10 H10 119.4
C11 C10 H10 119.4
C10 C11 C6 117.7(3)
C10 C11 C12 119.7(3)
C6 C11 C12 122.6(3)
C11 C12 C13 110.5(3)
C11 C12 C14 112.0(3)
C13 C12 C14 110.9(3)
C11 C12 H12 107.8
C13 C12 H12 107.8
C14 C12 H12 107.8
C12 C13 H13A 109.5
C12 C13 H13B 109.5
H13A C13 H13B 109.5
C12 C13 H13C 109.5
H13A C13 H13C 109.5
H13B C13 H13C 109.5
C12 C14 H14A 109.5
C12 C14 H14B 109.5
H14A C14 H14B 109.5
C12 C14 H14C 109.5
H14A C14 H14C 109.5
H14B C14 H14C 109.5
C7 C15 C16 110.9(3)
C7 C15 C17 113.1(3)
C16 C15 C17 109.9(3)
C7 C15 H15 107.6
C16 C15 H15 107.6
C17 C15 H15 107.6
C15 C16 H16A 109.5
C15 C16 H16B 109.5
H16A C16 H16B 109.5
C15 C16 H16C 109.5
H16A C16 H16C 109.5
H16B C16 H16C 109.5
C15 C17 H17A 109.5
C15 C17 H17B 109.5
H17A C17 H17B 109.5
C15 C17 H17C 109.5
H17A C17 H17C 109.5
H17B C17 H17C 109.5
Si1 C36 H36A 109.5
Si1 C36 H36B 109.5
H36A C36 H36B 109.5
Si1 C36 H36C 109.5
H36A C36 H36C 109.5
H36B C36 H36C 109.5
Si1 C35 H35A 109.5
Si1 C35 H35B 109.5
H35A C35 H35B 109.5
Si1 C35 H35C 109.5
H35A C35 H35C 109.5
H35B C35 H35C 109.5
Si1 C34 H34A 109.5
Si1 C34 H34B 109.5
H34A C34 H34B 109.5
Si1 C34 H34C 109.5
H34A C34 H34C 109.5
H34B C34 H34C 109.5
C54 N8 Nb2 172.4(2)
C66 N9 Nb2 168.8(2)
C40 N7 C42 120.4(2)
C40 N7 Nb2 114.23(19)
C42 N7 Nb2 125.42(18)
N11 N10 Nb2 174.7(2)
N10 N11 N12 174.4(3)
N11 N12 Si2 131.1(3)
C30 N3 Nb1 173.6(2)
C4 N1 C6 120.3(2)
C4 N1 Nb1 114.4(2)
C6 N1 Nb1 125.29(18)
C18 N2 Nb1 170.0(2)
N5 N4 Nb1 160.2(2)
N4 N5 N6 175.5(4)
N5 N6 Si1 125.9(3)
N12 Si2 C71 101.93(16)
N12 Si2 C70 106.37(17)
C71 Si2 C70 112.92(18)
N12 Si2 C72 108.62(16)
C71 Si2 C72 114.16(17)
C70 Si2 C72 111.96(19)
N6 Si1 C34 106.0(2)
N6 Si1 C35 104.06(18)
C34 Si1 C35 113.1(2)
N6 Si1 C36 106.63(18)
C34 Si1 C36 112.0(2)
C35 Si1 C36 114.1(2)
N9 Nb2 N8 115.66(12)
N9 Nb2 C38 96.35(12)
N8 Nb2 C38 96.59(11)
N9 Nb2 N10 99.80(11)
N8 Nb2 N10 96.17(10)
C38 Nb2 N10 152.59(11)
N9 Nb2 N7 117.24(11)
N8 Nb2 N7 126.85(10)
C38 Nb2 N7 73.11(10)
N10 Nb2 N7 79.82(9)
N3 Nb1 N2 116.91(11)
N3 Nb1 C2 96.80(12)
N2 Nb1 C2 101.71(11)
N3 Nb1 N4 91.86(11)
N2 Nb1 N4 97.12(10)
C2 Nb1 N4 152.84(10)
N3 Nb1 N1 123.28(10)
N2 Nb1 N1 119.79(9)
C2 Nb1 N1 73.60(10)
N4 Nb1 N1 80.11(9)
C66 C69B H69D 109.5
C66 C69B H69E 109.5
H69D C69B H69E 109.5
C66 C69B H69F 109.5
H69D C69B H69F 109.5
H69E C69B H69F 109.5
C66 C68B H68D 109.5
C66 C68B H68E 109.5
H68D C68B H68E 109.5
C66 C68B H68F 109.5
H68D C68B H68F 109.5
H68E C68B H68F 109.5

loop_
_geom_bond_atom_site_label_1
_geom_bond_atom_site_label_2
_geom_bond_distance
C54 N8 1.379(4)
C54 C55 1.421(4)
C54 C59 1.424(4)
C59 C58 1.389(4)
C59 C60 1.516(4)
C58 C57 1.383(5)
C58 H58 0.9300
C57 C56 1.382(5)
C57 H57 0.9300
C56 C55 1.390(4)
C56 H56 0.9300
C55 C63 1.513(4)
C63 C64 1.527(4)
C63 C65 1.529(5)
C63 H63 0.9800
C64 H64A 0.9600
C64 H64B 0.9600
C64 H64C 0.9600
C65 H65A 0.9600
C65 H65B 0.9600
C65 H65C 0.9600
C60 C61 1.529(5)
C60 C62 1.533(5)
C60 H60 0.9800
C62 H62A 0.9600
C62 H62B 0.9600
C62 H62C 0.9600
C61 H61A 0.9600
C61 H61B 0.9600
C61 H61C 0.9600
C66 C68B 1.338(11)
C66 C67 1.436(6)
C66 N9 1.454(4)
C66 C69A 1.502(8)
C66 C68A 1.653(8)
C66 C69B 1.784(12)
C67 H67A 0.9600
C67 H67B 0.9600
C67 H67C 0.9600
C68A H68A 0.9600
C68A H68B 0.9600
C68A H68C 0.9600
C69A H69A 0.9600
C69A H69B 0.9600
C69A H69C 0.9600
C37 C38 1.501(4)
C37 H37A 0.9600
C37 H37B 0.9600
C37 H37C 0.9600
C38 C39 1.339(5)
C38 Nb2 2.228(3)
C39 C40 1.444(4)
C39 H39 0.9300
C40 N7 1.302(4)
C40 C41 1.499(4)
C41 H41A 0.9600
C41 H41B 0.9600
C41 H41C 0.9600
C42 C47 1.395(4)
C42 C43 1.409(4)
C42 N7 1.437(4)
C43 C44 1.395(4)
C43 C51 1.521(4)
C44 C45 1.376(5)
C44 H44 0.9300
C45 C46 1.377(5)
C45 H45 0.9300
C46 C47 1.400(4)
C46 H46 0.9300
C47 C48 1.522(5)
C48 C49 1.522(5)
C48 C50 1.528(5)
C48 H48 0.9800
C50 H50A 0.9600
C50 H50B 0.9600
C50 H50C 0.9600
C49 H49A 0.9600
C49 H49B 0.9600
C49 H49C 0.9600
C51 C53 1.523(5)
C51 C52 1.524(5)
C51 H51 0.9800
C52 H52A 0.9600
C52 H52B 0.9600
C52 H52C 0.9600
C53 H53A 0.9600
C53 H53B 0.9600
C53 H53C 0.9600
C72 Si2 1.847(4)
C72 H72A 0.9600
C72 H72B 0.9600
C72 H72C 0.9600
C70 Si2 1.847(4)
C70 H70A 0.9600
C70 H70B 0.9600
C70 H70C 0.9600
C71 Si2 1.842(3)
C71 H71A 0.9600
C71 H71B 0.9600
C71 H71C 0.9600
C18 N2 1.384(4)
C18 C23 1.422(4)
C18 C19 1.425(4)
C23 C22 1.389(4)
C23 C24 1.517(4)
C22 C21 1.383(5)
C22 H22 0.9300
C21 C20 1.382(5)
C21 H21 0.9300
C20 C19 1.385(4)
C20 H20 0.9300
C19 C27 1.513(4)
C24 C26 1.528(4)
C24 C25 1.533(5)
C24 H24 0.9800
C25 H25A 0.9600
C25 H25B 0.9600
C25 H25C 0.9600
C26 H26A 0.9600
C26 H26B 0.9600
C26 H26C 0.9600
C27 C28 1.527(5)
C27 C29 1.538(5)
C27 H27 0.9800
C28 H28A 0.9600
C28 H28B 0.9600
C28 H28C 0.9600
C29 H29A 0.9600
C29 H29B 0.9600
C29 H29C 0.9600
C30 N3 1.444(4)
C30 C32 1.515(6)
C30 C33 1.524(5)
C30 C31 1.530(5)
C31 H31A 0.9600
C31 H31B 0.9600
C31 H31C 0.9600
C32 H32A 0.9600
C32 H32B 0.9600
C32 H32C 0.9600
C33 H33A 0.9600
C33 H33B 0.9600
C33 H33C 0.9600
C1 C2 1.504(4)
C1 H1A 0.9600
C1 H1B 0.9600
C1 H1C 0.9600
C2 C3 1.343(4)
C2 Nb1 2.222(3)
C3 C4 1.450(5)
C3 H3 0.9300
C4 N1 1.301(4)
C4 C5 1.501(4)
C5 H5A 0.9600
C5 H5B 0.9600
C5 H5C 0.9600
C6 C11 1.400(4)
C6 C7 1.400(4)
C6 N1 1.439(4)
C7 C8 1.399(5)
C7 C15 1.514(4)
C8 C9 1.381(5)
C8 H8 0.9300
C9 C10 1.381(5)
C9 H9 0.9300
C10 C11 1.393(5)
C10 H10 0.9300
C11 C12 1.518(4)
C12 C13 1.525(5)
C12 C14 1.530(5)
C12 H12 0.9800
C13 H13A 0.9600
C13 H13B 0.9600
C13 H13C 0.9600
C14 H14A 0.9600
C14 H14B 0.9600
C14 H14C 0.9600
C15 C16 1.522(5)
C15 C17 1.528(5)
C15 H15 0.9800
C16 H16A 0.9600
C16 H16B 0.9600
C16 H16C 0.9600
C17 H17A 0.9600
C17 H17B 0.9600
C17 H17C 0.9600
C36 Si1 1.851(5)
C36 H36A 0.9600
C36 H36B 0.9600
C36 H36C 0.9600
C35 Si1 1.843(4)
C35 H35A 0.9600
C35 H35B 0.9600
C35 H35C 0.9600
C34 Si1 1.828(4)
C34 H34A 0.9600
C34 H34B 0.9600
C34 H34C 0.9600
N8 Nb2 1.830(2)
N9 Nb2 1.790(3)
N7 Nb2 2.320(2)
N10 N11 1.133(4)
N10 Nb2 2.277(3)
N11 N12 1.201(4)
N12 Si2 1.789(3)
N3 Nb1 1.796(3)
N1 Nb1 2.301(2)
N2 Nb1 1.832(2)
N4 N5 1.131(4)
N4 Nb1 2.271(3)
N5 N6 1.208(4)
N6 Si1 1.786(3)
C69B H69D 0.9600
C69B H69E 0.9600
C69B H69F 0.9600
C68B H68D 0.9600
C68B H68E 0.9600
C68B H68F 0.9600
